data_4023145
loop_
_publ_author_name
'Jean Bouffard'
'Robert F. Eaton'
'Peter M\"uller'
'Timothy M. Swager'

_publ_section_title
;
 Iptycene-Derived Pyridazines and Phthalazines
;
_journal_name_full 'Journal of Organic Chemistry'
_journal_page_first 10166
_journal_page_last 10180
_journal_paper_doi 10.1021/jo702000d
_journal_volume 72
_journal_year 2007
_chemical_formula_sum 'C46 H42 N4 O4'
_chemical_formula_weight 714.84
_chemical_name_systematic
;
 ?
;
_space_group_IT_number 15
_symmetry_cell_setting monoclinic
_symmetry_space_group_name_Hall '-C 2yc'
_symmetry_space_group_name_H-M 'C 1 2/c 1'
_atom_sites_solution_hydrogens geom
_atom_sites_solution_primary direct
_atom_sites_solution_secondary difmap
_audit_creation_method SHELXL-97
_cell_angle_alpha 90.00
_cell_angle_beta 119.2450(10)
_cell_angle_gamma 90.00
_cell_formula_units_Z 4
_cell_length_a 26.0086(9)
_cell_length_b 8.1958(3)
_cell_length_c 19.5052(7)
_cell_measurement_reflns_used 8853
_cell_measurement_temperature 100(2)
_cell_measurement_theta_max 30.60
_cell_measurement_theta_min 2.18
_cell_volume 3627.8(2)
_computing_cell_refinement 'SAINT 5 (Bruker-AXS, 2003)'
_computing_data_collection 'SMART 5 (Bruker-AXS, 2003)'
_computing_data_reduction 'SAINT 5 (Bruker-AXS, 2003)'
_computing_molecular_graphics 'Bruker SHELXTL'
_computing_publication_material 'Bruker SHELXTL'
_computing_structure_refinement 'SHELXL-97 (Sheldrick, 1997)'
_computing_structure_solution 'SHELXS-97 (Sheldrick, 1990)'
_diffrn_ambient_temperature 100(2)
_diffrn_measured_fraction_theta_full 1.000
_diffrn_measured_fraction_theta_max 1.000
_diffrn_measurement_device_type 'Bruker Smart APEX CCD'
_diffrn_measurement_method 'omega and phi scans'
_diffrn_radiation_monochromator graphite
_diffrn_radiation_source 'fine-focus sealed tube'
_diffrn_radiation_type MoK\a
_diffrn_radiation_wavelength 0.71073
_diffrn_reflns_av_R_equivalents 0.0241
_diffrn_reflns_av_sigmaI/netI 0.0153
_diffrn_reflns_limit_h_max 36
_diffrn_reflns_limit_h_min -36
_diffrn_reflns_limit_k_max 11
_diffrn_reflns_limit_k_min -11
_diffrn_reflns_limit_l_max 27
_diffrn_reflns_limit_l_min -27
_diffrn_reflns_number 34966
_diffrn_reflns_theta_full 29.57
_diffrn_reflns_theta_max 29.57
_diffrn_reflns_theta_min 2.18
_exptl_absorpt_coefficient_mu 0.084
_exptl_absorpt_correction_T_max 0.980
_exptl_absorpt_correction_T_min 0.960
_exptl_absorpt_correction_type multi-scan
_exptl_absorpt_process_details sadabs
_exptl_crystal_colour colorless
_exptl_crystal_density_diffrn 1.309
_exptl_crystal_density_meas ?
_exptl_crystal_density_method .
_exptl_crystal_description block
_exptl_crystal_F_000 1512
_exptl_crystal_size_max 0.50
_exptl_crystal_size_mid 0.45
_exptl_crystal_size_min 0.30
_refine_diff_density_max 0.586
_refine_diff_density_min -0.353
_refine_diff_density_rms 0.079
_refine_ls_extinction_method none
_refine_ls_goodness_of_fit_ref 1.039
_refine_ls_hydrogen_treatment constr
_refine_ls_matrix_type full
_refine_ls_number_parameters 245
_refine_ls_number_reflns 5093
_refine_ls_number_restraints 0
_refine_ls_restrained_S_all 1.039
_refine_ls_R_factor_all 0.0489
_refine_ls_R_factor_gt 0.0450
_refine_ls_shift/su_max 0.000
_refine_ls_shift/su_mean 0.000
_refine_ls_structure_factor_coef Fsqd
_refine_ls_weighting_details 'calc w=1/[\s^2^(Fo^2^)+(0.0798P)^2^+2.3843P] where P=(Fo^2^+2Fc^2^)/3'
_refine_ls_weighting_scheme calc
_refine_ls_wR_factor_gt 0.1239
_refine_ls_wR_factor_ref 0.1286
_reflns_number_gt 4590
_reflns_number_total 5093
_reflns_threshold_expression >2sigma(I)
_cod_data_source_file jo702000d-File005.cif
_cod_data_source_block 06004
_cod_depositor_comments
;
The following automatic conversions were performed:
'_symmetry_cell_setting' value 'Monoclinic' changed to 'monoclinic'
according to '/home/saulius/struct/CIF-dictionaries/cif_core.dic'
dictionary named 'cif_core.dic' version 2.4.1 from 2010-06-29.

Automatic conversion script
Id: cif_fix_enum 1527 2010-12-29 10:47:43Z saulius 
;
_cod_original_sg_symbol_H-M 'C 2/c'
_cod_database_code 4023145

loop_
_symmetry_equiv_pos_as_xyz
'x, y, z'
'-x, y, -z+1/2'
'x+1/2, y+1/2, z'
'-x+1/2, y+1/2, -z+1/2'
'-x, -y, -z'
'x, -y, z-1/2'
'-x+1/2, -y+1/2, -z'
'x+1/2, -y+1/2, z-1/2'

loop_
_atom_site_label
_atom_site_type_symbol
_atom_site_fract_x
_atom_site_fract_y
_atom_site_fract_z
_atom_site_U_iso_or_equiv
_atom_site_adp_type
_atom_site_occupancy
_atom_site_symmetry_multiplicity
_atom_site_calc_flag
_atom_site_refinement_flags
O1 O 0.20909(3) 0.89667(9) 0.37966(4) 0.01528(15) Uani 1 1 d .
N1 N 0.11725(3) 0.94493(10) 0.27206(5) 0.01449(17) Uani 1 1 d .
N2 N 0.05815(3) 0.92955(10) 0.23610(5) 0.01423(16) Uani 1 1 d .
C1 C 0.15012(4) 0.87639(11) 0.34206(5) 0.01243(17) Uani 1 1 d .
C2 C 0.12645(4) 0.78369(11) 0.38032(5) 0.01189(17) Uani 1 1 d .
C3 C 0.15888(4) 0.69697(11) 0.45914(5) 0.01215(17) Uani 1 1 d .
H3 H 0.2027 0.7064 0.4846 0.015 Uiso 1 1 calc R
C4 C 0.13317(4) 0.77153(11) 0.50778(5) 0.01270(17) Uani 1 1 d .
C5 C 0.16505(4) 0.84427(12) 0.58092(5) 0.01604(19) Uani 1 1 d .
H5 H 0.2067 0.8531 0.6052 0.019 Uiso 1 1 calc R
C6 C 0.13469(5) 0.90440(12) 0.61832(6) 0.0191(2) Uani 1 1 d .
H6 H 0.1560 0.9542 0.6685 0.023 Uiso 1 1 calc R
C7 C 0.07375(5) 0.89204(12) 0.58274(6) 0.0190(2) Uani 1 1 d .
H7 H 0.0537 0.9334 0.6088 0.023 Uiso 1 1 calc R
C8 C 0.04153(4) 0.81894(12) 0.50865(5) 0.01552(18) Uani 1 1 d .
H8 H -0.0002 0.8106 0.4842 0.019 Uiso 1 1 calc R
C9 C 0.07168(4) 0.75901(11) 0.47168(5) 0.01249(17) Uani 1 1 d .
C10 C 0.04428(4) 0.67429(11) 0.39162(5) 0.01174(17) Uani 1 1 d .
H10 H 0.0004 0.6659 0.3655 0.014 Uiso 1 1 calc R
C11 C 0.06600(4) 0.77189(11) 0.34438(5) 0.01137(17) Uani 1 1 d .
C12 C 0.03282(3) 0.84883(11) 0.27147(5) 0.01164(17) Uani 1 1 d .
C13 C 0.13668(4) 0.52096(11) 0.44298(5) 0.01341(18) Uani 1 1 d .
C14 C 0.17137(4) 0.38166(12) 0.46213(6) 0.01780(19) Uani 1 1 d .
H14 H 0.2130 0.3902 0.4860 0.021 Uiso 1 1 calc R
C15 C 0.14407(5) 0.22832(13) 0.44569(7) 0.0226(2) Uani 1 1 d .
H15 H 0.1674 0.1322 0.4591 0.027 Uiso 1 1 calc R
C16 C 0.08298(5) 0.21601(13) 0.40986(7) 0.0237(2) Uani 1 1 d .
H16 H 0.0649 0.1115 0.3990 0.028 Uiso 1 1 calc R
C17 C 0.04802(4) 0.35663(12) 0.38972(6) 0.0186(2) Uani 1 1 d .
H17 H 0.0063 0.3482 0.3647 0.022 Uiso 1 1 calc R
C18 C 0.07510(4) 0.50852(11) 0.40673(5) 0.01320(17) Uani 1 1 d .
C19 C 0.23329(4) 0.98712(13) 0.33826(6) 0.01778(19) Uani 1 1 d .
H19A H 0.2251 0.9287 0.2901 0.027 Uiso 1 1 calc R
H19B H 0.2760 0.9983 0.3719 0.027 Uiso 1 1 calc R
H19C H 0.2152 1.0956 0.3247 0.027 Uiso 1 1 calc R
O1S O 0.30702(4) 0.86036(11) 0.76448(5) 0.0305(2) Uani 1 1 d .
C1S C 0.35820(5) 0.83090(14) 0.83982(7) 0.0263(2) Uani 1 1 d .
H1S1 H 0.3812 0.7376 0.8368 0.032 Uiso 1 1 calc R
H1S2 H 0.3464 0.8066 0.8800 0.032 Uiso 1 1 calc R
C2S C 0.39426(5) 0.98655(14) 0.86022(6) 0.0224(2) Uani 1 1 d .
H2S1 H 0.4366 0.9648 0.8956 0.027 Uiso 1 1 calc R
H2S2 H 0.3802 1.0679 0.8849 0.027 Uiso 1 1 calc R
C3S C 0.38263(5) 1.04268(14) 0.77917(6) 0.0237(2) Uani 1 1 d .
H3S1 H 0.3894 1.1614 0.7783 0.028 Uiso 1 1 calc R
H3S2 H 0.4075 0.9828 0.7621 0.028 Uiso 1 1 calc R
C4S C 0.31777(5) 0.99957(16) 0.72860(7) 0.0279(2) Uani 1 1 d .
H4S1 H 0.2927 1.0923 0.7265 0.033 Uiso 1 1 calc R
H4S2 H 0.3089 0.9732 0.6744 0.033 Uiso 1 1 calc R

loop_
_atom_site_aniso_label
_atom_site_aniso_U_11
_atom_site_aniso_U_22
_atom_site_aniso_U_33
_atom_site_aniso_U_23
_atom_site_aniso_U_13
_atom_site_aniso_U_12
O1 0.0106(3) 0.0205(3) 0.0134(3) 0.0028(2) 0.0048(2) -0.0018(2)
N1 0.0118(3) 0.0184(4) 0.0124(3) 0.0013(3) 0.0053(3) -0.0003(3)
N2 0.0119(3) 0.0182(4) 0.0116(3) 0.0013(3) 0.0049(3) -0.0002(3)
C1 0.0112(4) 0.0143(4) 0.0110(4) -0.0008(3) 0.0048(3) -0.0003(3)
C2 0.0121(4) 0.0124(4) 0.0102(4) -0.0003(3) 0.0046(3) 0.0001(3)
C3 0.0108(4) 0.0134(4) 0.0104(4) 0.0010(3) 0.0037(3) 0.0002(3)
C4 0.0148(4) 0.0111(4) 0.0111(4) 0.0014(3) 0.0055(3) 0.0007(3)
C5 0.0177(4) 0.0141(4) 0.0126(4) 0.0001(3) 0.0045(3) -0.0010(3)
C6 0.0267(5) 0.0154(4) 0.0125(4) -0.0018(3) 0.0074(4) 0.0009(4)
C7 0.0270(5) 0.0166(5) 0.0155(4) 0.0012(3) 0.0122(4) 0.0055(4)
C8 0.0173(4) 0.0152(4) 0.0152(4) 0.0028(3) 0.0088(3) 0.0039(3)
C9 0.0150(4) 0.0109(4) 0.0108(4) 0.0011(3) 0.0057(3) 0.0009(3)
C10 0.0115(4) 0.0123(4) 0.0111(4) 0.0005(3) 0.0053(3) -0.0004(3)
C11 0.0122(4) 0.0117(4) 0.0101(4) -0.0006(3) 0.0053(3) -0.0003(3)
C12 0.0113(4) 0.0131(4) 0.0094(4) -0.0010(3) 0.0043(3) 0.0001(3)
C13 0.0147(4) 0.0133(4) 0.0117(4) 0.0002(3) 0.0061(3) 0.0007(3)
C14 0.0171(4) 0.0172(5) 0.0181(4) 0.0007(3) 0.0078(3) 0.0035(3)
C15 0.0251(5) 0.0138(5) 0.0269(5) -0.0002(4) 0.0111(4) 0.0046(4)
C16 0.0269(5) 0.0124(5) 0.0297(5) -0.0023(4) 0.0122(4) -0.0016(4)
C17 0.0175(4) 0.0149(4) 0.0217(5) -0.0016(3) 0.0084(4) -0.0020(3)
C18 0.0140(4) 0.0126(4) 0.0126(4) 0.0000(3) 0.0061(3) 0.0004(3)
C19 0.0137(4) 0.0225(5) 0.0172(4) 0.0037(3) 0.0076(3) -0.0027(3)
O1S 0.0279(4) 0.0275(4) 0.0346(5) -0.0071(3) 0.0141(4) -0.0094(3)
C1S 0.0330(6) 0.0198(5) 0.0307(6) -0.0033(4) 0.0191(5) 0.0010(4)
C2S 0.0214(5) 0.0233(5) 0.0228(5) -0.0052(4) 0.0111(4) 0.0011(4)
C3S 0.0218(5) 0.0264(5) 0.0246(5) -0.0054(4) 0.0127(4) -0.0038(4)
C4S 0.0225(5) 0.0346(6) 0.0247(5) -0.0007(5) 0.0101(4) -0.0028(4)

loop_
_atom_type_symbol
_atom_type_description
_atom_type_scat_dispersion_real
_atom_type_scat_dispersion_imag
_atom_type_scat_source
C C 0.0033 0.0016 'International Tables Vol C Tables 4.2.6.8 and 6.1.1.4'
H H 0.0000 0.0000 'International Tables Vol C Tables 4.2.6.8 and 6.1.1.4'
N N 0.0061 0.0033 'International Tables Vol C Tables 4.2.6.8 and 6.1.1.4'
O O 0.0106 0.0060 'International Tables Vol C Tables 4.2.6.8 and 6.1.1.4'

loop_
_geom_angle_atom_site_label_1
_geom_angle_atom_site_label_2
_geom_angle_atom_site_label_3
_geom_angle
_geom_angle_site_symmetry_3
C1 O1 C19 116.66(7) .
C1 N1 N2 119.48(8) .
C12 N2 N1 120.09(7) .
N1 C1 O1 119.73(8) .
N1 C1 C2 123.13(8) .
O1 C1 C2 117.14(8) .
C11 C2 C1 117.17(8) .
C11 C2 C3 114.40(7) .
C1 C2 C3 128.39(8) .
C2 C3 C13 105.40(7) .
C2 C3 C4 104.22(7) .
C13 C3 C4 105.64(7) .
C5 C4 C9 120.70(8) .
C5 C4 C3 125.94(8) .
C9 C4 C3 113.35(7) .
C4 C5 C6 118.76(9) .
C7 C6 C5 120.68(9) .
C6 C7 C8 120.51(9) .
C9 C8 C7 118.78(9) .
C8 C9 C4 120.56(8) .
C8 C9 C10 126.22(8) .
C4 C9 C10 113.22(7) .
C11 C10 C9 104.70(7) .
C11 C10 C18 105.58(7) .
C9 C10 C18 105.50(7) .
C2 C11 C12 117.95(8) .
C2 C11 C10 113.45(7) .
C12 C11 C10 128.60(8) .
N2 C12 C11 122.08(8) .
N2 C12 C12 115.33(8) 2
C11 C12 C12 122.59(8) 2
C14 C13 C18 120.50(8) .
C14 C13 C3 126.18(8) .
C18 C13 C3 113.30(7) .
C13 C14 C15 119.06(9) .
C16 C15 C14 120.42(9) .
C15 C16 C17 120.44(9) .
C18 C17 C16 119.13(9) .
C17 C18 C13 120.43(8) .
C17 C18 C10 126.36(8) .
C13 C18 C10 113.19(8) .
C4S O1S C1S 109.11(9) .
O1S C1S C2S 105.74(9) .
C1S C2S C3S 101.37(9) .
C4S C3S C2S 101.36(9) .
O1S C4S C3S 106.66(9) .

loop_
_geom_bond_atom_site_label_1
_geom_bond_atom_site_label_2
_geom_bond_distance
_geom_bond_site_symmetry_2
O1 C1 1.3488(10) .
O1 C19 1.4472(11) .
N1 C1 1.3304(12) .
N1 N2 1.3480(10) .
N2 C12 1.3385(11) .
C1 C2 1.4008(12) .
C2 C11 1.3768(11) .
C2 C3 1.5209(12) .
C3 C13 1.5283(13) .
C3 C4 1.5298(12) .
C4 C5 1.3865(12) .
C4 C9 1.4013(12) .
C5 C6 1.4005(14) .
C6 C7 1.3889(14) .
C7 C8 1.4022(14) .
C8 C9 1.3887(12) .
C9 C10 1.5301(12) .
C10 C11 1.5220(12) .
C10 C18 1.5312(12) .
C11 C12 1.4022(12) .
C12 C12 1.4895(16) 2
C13 C14 1.3884(13) .
C13 C18 1.4034(12) .
C14 C15 1.4014(15) .
C15 C16 1.3923(15) .
C16 C17 1.4002(14) .
C17 C18 1.3883(13) .
O1S C4S 1.4355(15) .
O1S C1S 1.4416(15) .
C1S C2S 1.5169(16) .
C2S C3S 1.5282(16) .
C3S C4S 1.5224(15) .

loop_
_geom_torsion_atom_site_label_1
_geom_torsion_atom_site_label_2
_geom_torsion_atom_site_label_3
_geom_torsion_atom_site_label_4
_geom_torsion
_geom_torsion_site_symmetry_3
_geom_torsion_site_symmetry_4
N2 C12 C12 N2 -113.70(13) 2 2
